data_7004001
loop_
_publ_author_name
'Pritchard, Ruth'
'Barrett, Simon A.'
'Kilner, Colin A.'
'Halcrow, Malcolm A.'

_publ_section_title
;
 The influence of ligand conformation on the thermal spin transitions
 in iron(iii) saltrien complexes
;
_journal_issue 24
_journal_name_full 'Dalton Transactions'
_journal_page_first 3159
_journal_page_last 3168
_journal_paper_doi 10.1039/b801892h
_journal_year 2008
_chemical_formula_moiety 'C20 H24 Fe N4 O2, C24 H20 B, 0.5[C2 H4 Cl2]'
_chemical_formula_sum 'C45 H46 B Cl Fe N4 O2'
_chemical_formula_weight 776.97
_chemical_name_common
;
(1,8-Bis(salicylaldiminato)-3,6-diazaoctane)iron(iii)
tetraphenylborate hemi-(1,2-dichloroethane) solvate
;
_chemical_name_systematic
;
[1,8-Bis(salicylaldiminato)-3,6-diazaoctane]iron(III)
tetraphenylborate hemi-(1,2-dichloroethane) solvate
;
_space_group_IT_number 15
_symmetry_cell_setting monoclinic
_symmetry_space_group_name_Hall '-C 2yc'
_symmetry_space_group_name_H-M 'C 1 2/c 1'
_atom_sites_solution_hydrogens geom
_atom_sites_solution_primary direct
_atom_sites_solution_secondary difmap
_audit_creation_method SHELXL-97
_cell_angle_alpha 90.00
_cell_angle_beta 102.09(3)
_cell_angle_gamma 90.00
_cell_formula_units_Z 8
_cell_length_a 26.180(5)
_cell_length_b 10.750(2)
_cell_length_c 28.620(6)
_cell_measurement_reflns_used 46288
_cell_measurement_temperature 105(2)
_cell_measurement_theta_max 30.87
_cell_measurement_theta_min 2.42
_cell_volume 7876(3)
_computing_cell_refinement 'APEX 2 software, Bruker Nonius 2004'
_computing_data_collection 'APEX 2 software, Bruker Nonius 2004'
_computing_data_reduction 'SAINT, Bruker Nonius 2004'
_computing_molecular_graphics 'ORTEX (McArdle, 1995)'
_computing_publication_material 'local program'
_computing_structure_refinement 'SHELXL-97 (Sheldrick, 1997)'
_computing_structure_solution 'SHELXS-97 (Sheldrick, 1990)'
_diffrn_ambient_temperature 105(2)
_diffrn_detector_area_resol_mean '120 microns'
_diffrn_measured_fraction_theta_full 0.992
_diffrn_measured_fraction_theta_max 0.992
_diffrn_measurement_device_type 'Bruker X8 Apex diffractometer'
_diffrn_measurement_method 'Rotation images'
_diffrn_radiation_monochromator graphite
_diffrn_radiation_source 'rotating anode'
_diffrn_radiation_type MoK\a
_diffrn_radiation_wavelength 0.71073
_diffrn_reflns_av_R_equivalents 0.0516
_diffrn_reflns_av_sigmaI/netI 0.0605
_diffrn_reflns_limit_h_max 37
_diffrn_reflns_limit_h_min -37
_diffrn_reflns_limit_k_max 15
_diffrn_reflns_limit_k_min -11
_diffrn_reflns_limit_l_max 41
_diffrn_reflns_limit_l_min -38
_diffrn_reflns_number 46288
_diffrn_reflns_theta_full 30.87
_diffrn_reflns_theta_max 30.87
_diffrn_reflns_theta_min 2.42
_exptl_absorpt_coefficient_mu 0.494
_exptl_absorpt_correction_T_max 1.105
_exptl_absorpt_correction_T_min 0.586
_exptl_absorpt_correction_type multi-scan
_exptl_absorpt_process_details
;
Sheldrick, G. M. (2002). SADABS v. 2.03. University of
G/ottingen, Germany.
;
_exptl_crystal_colour 'Dark blue'
_exptl_crystal_density_diffrn 1.310
_exptl_crystal_density_method 'not measured'
_exptl_crystal_description Plate
_exptl_crystal_F_000 3264
_exptl_crystal_size_max 0.54
_exptl_crystal_size_mid 0.42
_exptl_crystal_size_min 0.05
_refine_diff_density_max 1.230
_refine_diff_density_min -0.913
_refine_diff_density_rms 0.105
_refine_ls_extinction_method none
_refine_ls_goodness_of_fit_ref 1.053
_refine_ls_hydrogen_treatment constr
_refine_ls_matrix_type full
_refine_ls_number_parameters 487
_refine_ls_number_reflns 12336
_refine_ls_number_restraints 0
_refine_ls_restrained_S_all 1.053
_refine_ls_R_factor_all 0.1102
_refine_ls_R_factor_gt 0.0611
_refine_ls_shift/su_max 0.001
_refine_ls_shift/su_mean 0.000
_refine_ls_structure_factor_coef Fsqd
_refine_ls_weighting_details 'calc w=1/[\s^2^(Fo^2^)+(0.0784P)^2^+18.5272P] where P=(Fo^2^+2Fc^2^)/3'
_refine_ls_weighting_scheme calc
_refine_ls_wR_factor_gt 0.1491
_refine_ls_wR_factor_ref 0.1842
_reflns_number_gt 7881
_reflns_number_total 12336
_reflns_threshold_expression >2sigma(I)
_cod_data_source_file b801892h.txt
_cod_data_source_block rpfe9bd
_cod_depositor_comments
;
The following automatic conversions were performed:
'_symmetry_cell_setting' value 'Monoclinic' changed to 'monoclinic'
according to '/home/saulius/struct/CIF-dictionaries/cif_core.dic'
dictionary named 'cif_core.dic' version 2.4.1 from 2010-06-29.

Automatic conversion script
Id: cif_fix_enum 1527 2010-12-29 10:47:43Z saulius 
;
_cod_original_sg_symbol_H-M 'C 2/c'
_cod_database_code 7004001

loop_
_symmetry_equiv_pos_as_xyz
'x, y, z'
'-x, y, -z+1/2'
'x+1/2, y+1/2, z'
'-x+1/2, y+1/2, -z+1/2'
'-x, -y, -z'
'x, -y, z-1/2'
'-x+1/2, -y+1/2, -z'
'x+1/2, -y+1/2, z-1/2'

loop_
_atom_site_label
_atom_site_type_symbol
_atom_site_fract_x
_atom_site_fract_y
_atom_site_fract_z
_atom_site_U_iso_or_equiv
_atom_site_adp_type
_atom_site_occupancy
_atom_site_symmetry_multiplicity
_atom_site_calc_flag
_atom_site_refinement_flags
_atom_site_disorder_assembly
_atom_site_disorder_group
Fe1 Fe 0.603245(14) 0.51471(4) 0.616607(12) 0.02363(10) Uani 1 1 d . . .
N2 N 0.61719(8) 0.5358(2) 0.69287(8) 0.0275(5) Uani 1 1 d . . .
C3 C 0.64073(11) 0.6562(3) 0.71253(10) 0.0355(7) Uani 1 1 d . . .
H3A H 0.6783 0.6444 0.7268 0.043 Uiso 1 1 calc R . .
H3B H 0.6232 0.6862 0.7379 0.043 Uiso 1 1 calc R . .
C4 C 0.63431(12) 0.7523(3) 0.67204(11) 0.0360(7) Uani 1 1 d . . .
H4A H 0.5980 0.7837 0.6645 0.043 Uiso 1 1 calc R . .
H4B H 0.6580 0.8236 0.6819 0.043 Uiso 1 1 calc R . .
N5 N 0.64714(9) 0.6907(2) 0.62879(9) 0.0288(5) Uani 1 1 d . . .
H5 H 0.6359 0.7422 0.6025 0.035 Uiso 1 1 calc R . .
C6 C 0.70432(11) 0.6677(3) 0.63372(11) 0.0347(6) Uani 1 1 d . . .
H6A H 0.7196 0.6366 0.6662 0.042 Uiso 1 1 calc R . .
H6B H 0.7223 0.7458 0.6285 0.042 Uiso 1 1 calc R . .
C7 C 0.71095(11) 0.5709(3) 0.59644(12) 0.0360(7) Uani 1 1 d . . .
H7A H 0.6974 0.6038 0.5639 0.043 Uiso 1 1 calc R . .
H7B H 0.7484 0.5504 0.5996 0.043 Uiso 1 1 calc R . .
N8 N 0.68096(9) 0.4570(2) 0.60473(8) 0.0310(5) Uani 1 1 d . . .
H8 H 0.6990 0.4159 0.6318 0.037 Uiso 1 1 calc R . .
C9 C 0.67110(13) 0.3687(3) 0.56364(10) 0.0374(7) Uani 1 1 d . . .
H9A H 0.6564 0.2901 0.5732 0.045 Uiso 1 1 calc R . .
H9B H 0.7044 0.3492 0.5539 0.045 Uiso 1 1 calc R . .
C10 C 0.63244(13) 0.4278(3) 0.52139(10) 0.0387(7) Uani 1 1 d . . .
H10A H 0.6517 0.4786 0.5019 0.046 Uiso 1 1 calc R . .
H10B H 0.6132 0.3618 0.5008 0.046 Uiso 1 1 calc R . .
N11 N 0.59483(9) 0.5079(2) 0.54068(7) 0.0266(5) Uani 1 1 d . . .
C12 C 0.60665(10) 0.4542(3) 0.72301(9) 0.0314(6) Uani 1 1 d . . .
H12 H 0.6120 0.4788 0.7555 0.038 Uiso 1 1 calc R . .
C13 C 0.58764(10) 0.3299(3) 0.71165(9) 0.0313(6) Uani 1 1 d . . .
C14 C 0.57893(10) 0.2776(3) 0.66425(10) 0.0298(6) Uani 1 1 d . . .
C15 C 0.56383(12) 0.1516(3) 0.65773(12) 0.0370(7) Uani 1 1 d . . .
H15 H 0.5587 0.1153 0.6268 0.044 Uiso 1 1 calc R . .
C16 C 0.55645(12) 0.0796(3) 0.69666(13) 0.0448(8) Uani 1 1 d . . .
H16 H 0.5460 -0.0048 0.6918 0.054 Uiso 1 1 calc R . .
C17 C 0.56429(13) 0.1308(4) 0.74289(13) 0.0502(9) Uani 1 1 d . . .
H17 H 0.5590 0.0813 0.7690 0.060 Uiso 1 1 calc R . .
C18 C 0.57967(12) 0.2530(4) 0.75011(11) 0.0425(8) Uani 1 1 d . . .
H18 H 0.5851 0.2869 0.7814 0.051 Uiso 1 1 calc R . .
O19 O 0.58452(8) 0.34518(19) 0.62639(6) 0.0331(4) Uani 1 1 d . . .
C20 C 0.56379(11) 0.5770(3) 0.51033(9) 0.0288(6) Uani 1 1 d . . .
H20 H 0.5657 0.5693 0.4777 0.035 Uiso 1 1 calc R . .
C21 C 0.52619(10) 0.6653(3) 0.52171(9) 0.0276(5) Uani 1 1 d . . .
C22 C 0.51576(10) 0.6790(3) 0.56881(9) 0.0260(5) Uani 1 1 d . . .
C23 C 0.47986(12) 0.7720(3) 0.57630(11) 0.0382(7) Uani 1 1 d . . .
H23 H 0.4725 0.7828 0.6072 0.046 Uiso 1 1 calc R . .
C24 C 0.45530(14) 0.8477(4) 0.53874(12) 0.0505(9) Uani 1 1 d . . .
H24 H 0.4321 0.9111 0.5445 0.061 Uiso 1 1 calc R . .
C25 C 0.46437(15) 0.8314(4) 0.49198(13) 0.0561(11) Uani 1 1 d . . .
H25 H 0.4466 0.8817 0.4664 0.067 Uiso 1 1 calc R . .
C26 C 0.49912(13) 0.7420(3) 0.48401(11) 0.0417(8) Uani 1 1 d . . .
H26 H 0.5052 0.7312 0.4527 0.050 Uiso 1 1 calc R . .
O27 O 0.53848(7) 0.60724(19) 0.60536(6) 0.0291(4) Uani 1 1 d . . .
B28 B 0.27836(10) 0.5227(3) 0.62110(9) 0.0184(5) Uani 1 1 d . . .
C29 C 0.33364(9) 0.4426(2) 0.62239(8) 0.0202(5) Uani 1 1 d . . .
C30 C 0.38270(10) 0.5012(2) 0.62525(9) 0.0239(5) Uani 1 1 d . . .
H30 H 0.3843 0.5895 0.6263 0.029 Uiso 1 1 calc R . .
C31 C 0.42945(10) 0.4341(3) 0.62660(9) 0.0271(5) Uani 1 1 d . . .
H31 H 0.4614 0.4774 0.6284 0.032 Uiso 1 1 calc R . .
C32 C 0.42873(10) 0.3045(3) 0.62530(9) 0.0278(5) Uani 1 1 d . . .
H32 H 0.4600 0.2588 0.6264 0.033 Uiso 1 1 calc R . .
C33 C 0.38098(10) 0.2426(3) 0.62232(9) 0.0259(5) Uani 1 1 d . . .
H33 H 0.3798 0.1543 0.6215 0.031 Uiso 1 1 calc R . .
C34 C 0.33488(10) 0.3111(2) 0.62059(9) 0.0237(5) Uani 1 1 d . . .
H34 H 0.3030 0.2670 0.6181 0.028 Uiso 1 1 calc R . .
C35 C 0.22953(10) 0.4656(2) 0.57910(8) 0.0206(5) Uani 1 1 d . . .
C36 C 0.23873(10) 0.4086(2) 0.53688(8) 0.0214(5) Uani 1 1 d . . .
H36 H 0.2736 0.4043 0.5324 0.026 Uiso 1 1 calc R . .
C37 C 0.19860(10) 0.3582(2) 0.50133(9) 0.0245(5) Uani 1 1 d . . .
H37 H 0.2069 0.3209 0.4738 0.029 Uiso 1 1 calc R . .
C38 C 0.14683(11) 0.3626(2) 0.50636(9) 0.0263(5) Uani 1 1 d . . .
H38 H 0.1198 0.3271 0.4828 0.032 Uiso 1 1 calc R . .
C39 C 0.13533(10) 0.4206(3) 0.54709(9) 0.0275(5) Uani 1 1 d . . .
H39 H 0.1002 0.4260 0.5509 0.033 Uiso 1 1 calc R . .
C40 C 0.17623(10) 0.4709(2) 0.58244(9) 0.0244(5) Uani 1 1 d . . .
H40 H 0.1676 0.5098 0.6096 0.029 Uiso 1 1 calc R . .
C41 C 0.26035(9) 0.5150(2) 0.67345(8) 0.0189(4) Uani 1 1 d . . .
C42 C 0.27543(10) 0.4189(2) 0.70736(8) 0.0216(5) Uani 1 1 d . . .
H42 H 0.3000 0.3589 0.7016 0.026 Uiso 1 1 calc R . .
C43 C 0.25544(11) 0.4084(2) 0.74939(9) 0.0263(5) Uani 1 1 d . . .
H43 H 0.2672 0.3433 0.7715 0.032 Uiso 1 1 calc R . .
C44 C 0.21846(11) 0.4937(3) 0.75858(9) 0.0280(6) Uani 1 1 d . . .
H44 H 0.2046 0.4864 0.7866 0.034 Uiso 1 1 calc R . .
C45 C 0.20221(10) 0.5901(2) 0.72586(9) 0.0249(5) Uani 1 1 d . . .
H45 H 0.1769 0.6484 0.7315 0.030 Uiso 1 1 calc R . .
C46 C 0.22326(10) 0.6007(2) 0.68477(8) 0.0224(5) Uani 1 1 d . . .
H46 H 0.2123 0.6681 0.6636 0.027 Uiso 1 1 calc R . .
C47 C 0.29113(9) 0.6685(2) 0.60759(8) 0.0198(4) Uani 1 1 d . . .
C48 C 0.29268(10) 0.7015(2) 0.55964(8) 0.0220(5) Uani 1 1 d . . .
H48 H 0.2794 0.6444 0.5347 0.026 Uiso 1 1 calc R . .
C49 C 0.31313(10) 0.8156(2) 0.54778(9) 0.0248(5) Uani 1 1 d . . .
H49 H 0.3138 0.8339 0.5154 0.030 Uiso 1 1 calc R . .
C50 C 0.33246(10) 0.9022(2) 0.58377(9) 0.0250(5) Uani 1 1 d . . .
H50 H 0.3466 0.9791 0.5761 0.030 Uiso 1 1 calc R . .
C51 C 0.33068(10) 0.8741(2) 0.63140(9) 0.0245(5) Uani 1 1 d . . .
H51 H 0.3434 0.9324 0.6560 0.029 Uiso 1 1 calc R . .
C52 C 0.31009(10) 0.7593(2) 0.64261(8) 0.0228(5) Uani 1 1 d . . .
H52 H 0.3089 0.7425 0.6750 0.027 Uiso 1 1 calc R . .
C53 C 0.48950(13) 0.6530(3) 0.72327(11) 0.0422(7) Uani 1 1 d . . .
H53A H 0.4694 0.5757 0.7140 0.051 Uiso 1 1 calc R . .
H53B H 0.5191 0.6543 0.7067 0.051 Uiso 1 1 calc R . .
Cl54 Cl 0.44821(4) 0.78499(11) 0.70474(3) 0.0599(3) Uani 1 1 d . . .

loop_
_atom_site_aniso_label
_atom_site_aniso_U_11
_atom_site_aniso_U_22
_atom_site_aniso_U_33
_atom_site_aniso_U_23
_atom_site_aniso_U_13
_atom_site_aniso_U_12
Fe1 0.03031(19) 0.0275(2) 0.01437(16) 0.00309(14) 0.00767(13) 0.00037(15)
N2 0.0283(10) 0.0365(13) 0.0174(10) -0.0001(9) 0.0043(8) 0.0053(9)
C3 0.0333(14) 0.0459(18) 0.0266(13) -0.0103(13) 0.0049(11) 0.0022(13)
C4 0.0355(14) 0.0346(16) 0.0373(16) -0.0087(13) 0.0059(12) 0.0043(12)
N5 0.0314(11) 0.0252(12) 0.0311(12) 0.0033(9) 0.0099(9) 0.0042(9)
C6 0.0286(13) 0.0327(16) 0.0444(17) 0.0075(13) 0.0114(12) -0.0017(11)
C7 0.0316(14) 0.0382(17) 0.0433(17) 0.0125(14) 0.0192(12) 0.0055(12)
N8 0.0391(12) 0.0302(13) 0.0267(11) 0.0073(10) 0.0136(10) 0.0081(10)
C9 0.0541(18) 0.0304(16) 0.0305(14) 0.0031(12) 0.0154(13) 0.0149(13)
C10 0.0549(18) 0.0395(18) 0.0252(14) 0.0015(12) 0.0165(13) 0.0177(14)
N11 0.0379(12) 0.0276(12) 0.0163(9) 0.0015(8) 0.0103(8) 0.0047(9)
C12 0.0302(13) 0.0497(18) 0.0155(11) 0.0051(11) 0.0073(10) 0.0121(12)
C13 0.0274(12) 0.0471(18) 0.0220(12) 0.0119(12) 0.0110(10) 0.0095(12)
C14 0.0283(12) 0.0365(16) 0.0252(13) 0.0116(11) 0.0069(10) 0.0018(11)
C15 0.0357(15) 0.0351(17) 0.0394(16) 0.0087(13) 0.0063(12) -0.0005(12)
C16 0.0369(16) 0.0398(19) 0.060(2) 0.0224(16) 0.0147(15) 0.0020(13)
C17 0.0446(18) 0.062(2) 0.049(2) 0.0307(18) 0.0218(15) 0.0056(16)
C18 0.0398(16) 0.063(2) 0.0290(15) 0.0214(15) 0.0175(12) 0.0124(15)
O19 0.0492(12) 0.0330(11) 0.0173(8) 0.0052(8) 0.0073(8) -0.0070(9)
C20 0.0390(14) 0.0311(15) 0.0176(11) 0.0004(10) 0.0088(10) -0.0007(11)
C21 0.0304(13) 0.0335(15) 0.0192(11) 0.0022(10) 0.0060(9) 0.0001(11)
C22 0.0271(12) 0.0324(15) 0.0194(11) 0.0015(10) 0.0072(9) -0.0003(10)
C23 0.0380(15) 0.053(2) 0.0269(14) 0.0029(13) 0.0140(12) 0.0106(14)
C24 0.0516(19) 0.064(2) 0.0402(18) 0.0126(17) 0.0186(15) 0.0289(18)
C25 0.062(2) 0.074(3) 0.0346(17) 0.0230(18) 0.0143(16) 0.036(2)
C26 0.0466(17) 0.057(2) 0.0229(13) 0.0128(14) 0.0102(12) 0.0141(15)
O27 0.0336(10) 0.0391(11) 0.0164(8) 0.0052(8) 0.0097(7) 0.0023(8)
B28 0.0270(12) 0.0166(12) 0.0127(10) -0.0003(9) 0.0063(9) -0.0008(10)
C29 0.0275(11) 0.0228(12) 0.0114(9) -0.0011(8) 0.0065(8) -0.0007(9)
C30 0.0311(12) 0.0225(13) 0.0184(11) 0.0000(9) 0.0062(9) -0.0018(10)
C31 0.0268(12) 0.0345(15) 0.0213(12) 0.0013(11) 0.0082(9) -0.0016(11)
C32 0.0292(12) 0.0367(15) 0.0185(11) -0.0021(10) 0.0072(9) 0.0065(11)
C33 0.0349(13) 0.0226(13) 0.0206(11) -0.0033(10) 0.0071(10) 0.0051(10)
C34 0.0295(12) 0.0235(13) 0.0186(11) -0.0005(9) 0.0065(9) -0.0013(10)
C35 0.0305(12) 0.0182(12) 0.0137(10) 0.0027(8) 0.0057(9) 0.0012(9)
C36 0.0270(11) 0.0214(12) 0.0169(10) 0.0020(9) 0.0071(9) 0.0005(9)
C37 0.0366(13) 0.0206(13) 0.0164(11) 0.0001(9) 0.0054(9) 0.0016(10)
C38 0.0357(13) 0.0219(13) 0.0189(11) 0.0014(10) 0.0003(10) -0.0017(10)
C39 0.0287(12) 0.0303(15) 0.0227(12) 0.0038(10) 0.0038(10) 0.0021(10)
C40 0.0313(12) 0.0238(13) 0.0189(11) -0.0002(10) 0.0073(9) 0.0026(10)
C41 0.0269(11) 0.0172(11) 0.0134(9) -0.0012(8) 0.0059(8) -0.0020(9)
C42 0.0309(12) 0.0206(12) 0.0142(10) -0.0001(9) 0.0072(9) -0.0008(9)
C43 0.0429(14) 0.0217(13) 0.0157(10) 0.0023(9) 0.0093(10) -0.0040(11)
C44 0.0404(14) 0.0301(15) 0.0170(11) -0.0019(10) 0.0139(10) -0.0065(11)
C45 0.0314(12) 0.0246(13) 0.0213(11) -0.0035(10) 0.0118(10) -0.0020(10)
C46 0.0313(12) 0.0204(12) 0.0166(10) 0.0005(9) 0.0079(9) 0.0006(10)
C47 0.0264(11) 0.0206(12) 0.0138(10) 0.0006(9) 0.0074(8) 0.0020(9)
C48 0.0304(12) 0.0223(12) 0.0148(10) 0.0000(9) 0.0081(9) 0.0024(10)
C49 0.0362(13) 0.0245(13) 0.0152(10) 0.0045(9) 0.0093(9) 0.0029(10)
C50 0.0380(14) 0.0184(12) 0.0215(11) 0.0016(9) 0.0130(10) 0.0000(10)
C51 0.0356(13) 0.0221(13) 0.0178(11) -0.0026(9) 0.0105(10) 0.0005(10)
C52 0.0344(13) 0.0222(12) 0.0139(10) 0.0007(9) 0.0101(9) 0.0010(10)
C53 0.0434(17) 0.052(2) 0.0324(15) -0.0050(14) 0.0102(13) -0.0041(15)
Cl54 0.0498(5) 0.0945(8) 0.0360(4) 0.0183(5) 0.0102(4) 0.0198(5)

loop_
_atom_type_symbol
_atom_type_description
_atom_type_scat_dispersion_real
_atom_type_scat_dispersion_imag
_atom_type_scat_source
C C 0.0033 0.0016 'International Tables Vol C Tables 4.2.6.8 and 6.1.1.4'
H H 0.0000 0.0000 'International Tables Vol C Tables 4.2.6.8 and 6.1.1.4'
B B 0.0013 0.0007 'International Tables Vol C Tables 4.2.6.8 and 6.1.1.4'
N N 0.0061 0.0033 'International Tables Vol C Tables 4.2.6.8 and 6.1.1.4'
O O 0.0106 0.0060 'International Tables Vol C Tables 4.2.6.8 and 6.1.1.4'
Fe Fe 0.3463 0.8444 'International Tables Vol C Tables 4.2.6.8 and 6.1.1.4'
Cl Cl 0.1484 0.1585 'International Tables Vol C Tables 4.2.6.8 and 6.1.1.4'

loop_
_geom_angle_atom_site_label_1
_geom_angle_atom_site_label_2
_geom_angle_atom_site_label_3
_geom_angle
_geom_angle_site_symmetry_1
_geom_angle_site_symmetry_3
_geom_angle_publ_flag
O19 Fe1 O27 105.69(9) . . ?
O19 Fe1 N11 98.06(9) . . ?
O27 Fe1 N11 87.04(8) . . ?
O19 Fe1 N2 86.93(9) . . ?
O27 Fe1 N2 94.09(8) . . ?
N11 Fe1 N2 174.40(9) . . ?
O19 Fe1 N5 158.64(9) . . ?
O27 Fe1 N5 89.70(9) . . ?
N11 Fe1 N5 97.44(9) . . ?
N2 Fe1 N5 77.09(9) . . ?
O19 Fe1 N8 91.55(9) . . ?
O27 Fe1 N8 156.63(8) . . ?
N11 Fe1 N8 74.79(9) . . ?
N2 Fe1 N8 102.64(9) . . ?
N5 Fe1 N8 78.46(9) . . ?
C12 N2 C3 117.6(2) . . ?
C12 N2 Fe1 126.0(2) . . ?
C3 N2 Fe1 116.33(18) . . ?
N2 C3 C4 109.1(2) . . ?
N5 C4 C3 108.5(2) . . ?
C6 N5 C4 112.8(2) . . ?
C6 N5 Fe1 110.57(17) . . ?
C4 N5 Fe1 108.03(17) . . ?
N5 C6 C7 107.8(2) . . ?
N8 C7 C6 107.8(2) . . ?
C9 N8 C7 113.9(2) . . ?
C9 N8 Fe1 106.61(18) . . ?
C7 N8 Fe1 108.82(17) . . ?
N8 C9 C10 109.5(2) . . ?
N11 C10 C9 108.8(2) . . ?
C20 N11 C10 116.9(2) . . ?
C20 N11 Fe1 125.42(18) . . ?
C10 N11 Fe1 117.28(17) . . ?
N2 C12 C13 126.0(3) . . ?
C18 C13 C12 117.6(3) . . ?
C18 C13 C14 118.7(3) . . ?
C12 C13 C14 123.6(2) . . ?
O19 C14 C15 119.2(3) . . ?
O19 C14 C13 121.9(3) . . ?
C15 C14 C13 118.9(3) . . ?
C16 C15 C14 120.3(3) . . ?
C15 C16 C17 120.9(3) . . ?
C18 C17 C16 119.6(3) . . ?
C17 C18 C13 121.5(3) . . ?
C14 O19 Fe1 134.98(19) . . ?
N11 C20 C21 125.8(2) . . ?
C26 C21 C22 119.3(3) . . ?
C26 C21 C20 117.5(2) . . ?
C22 C21 C20 123.2(2) . . ?
O27 C22 C23 119.3(2) . . ?
O27 C22 C21 122.3(2) . . ?
C23 C22 C21 118.4(2) . . ?
C24 C23 C22 120.5(3) . . ?
C23 C24 C25 121.0(3) . . ?
C26 C25 C24 119.4(3) . . ?
C25 C26 C21 121.4(3) . . ?
C22 O27 Fe1 131.22(16) . . ?
C47 B28 C41 111.37(18) . . ?
C47 B28 C29 105.89(19) . . ?
C41 B28 C29 111.13(19) . . ?
C47 B28 C35 109.77(19) . . ?
C41 B28 C35 108.04(18) . . ?
C29 B28 C35 110.64(19) . . ?
C34 C29 C30 114.7(2) . . ?
C34 C29 B28 122.5(2) . . ?
C30 C29 B28 122.7(2) . . ?
C31 C30 C29 122.9(2) . . ?
C32 C31 C30 120.2(2) . . ?
C31 C32 C33 118.9(2) . . ?
C32 C33 C34 120.1(3) . . ?
C33 C34 C29 123.3(2) . . ?
C36 C35 C40 114.8(2) . . ?
C36 C35 B28 121.9(2) . . ?
C40 C35 B28 123.3(2) . . ?
C37 C36 C35 123.2(2) . . ?
C38 C37 C36 120.4(2) . . ?
C37 C38 C39 118.8(2) . . ?
C38 C39 C40 119.9(2) . . ?
C39 C40 C35 122.9(2) . . ?
C42 C41 C46 114.9(2) . . ?
C42 C41 B28 124.2(2) . . ?
C46 C41 B28 120.5(2) . . ?
C43 C42 C41 122.8(2) . . ?
C44 C43 C42 120.2(2) . . ?
C43 C44 C45 119.0(2) . . ?
C44 C45 C46 120.1(2) . . ?
C45 C46 C41 123.0(2) . . ?
C52 C47 C48 115.7(2) . . ?
C52 C47 B28 122.9(2) . . ?
C48 C47 B28 120.4(2) . . ?
C49 C48 C47 122.5(2) . . ?
C50 C49 C48 119.9(2) . . ?
C49 C50 C51 119.3(2) . . ?
C50 C51 C52 120.0(2) . . ?
C51 C52 C47 122.5(2) . . ?
C53 C53 Cl54 111.56(18) 2_656 . ?

loop_
_geom_bond_atom_site_label_1
_geom_bond_atom_site_label_2
_geom_bond_distance
_geom_bond_site_symmetry_2
_geom_bond_publ_flag
Fe1 O19 1.923(2) . ?
Fe1 O27 1.934(2) . ?
Fe1 N11 2.139(2) . ?
Fe1 N2 2.148(2) . ?
Fe1 N5 2.203(2) . ?
Fe1 N8 2.220(2) . ?
N2 C12 1.300(4) . ?
N2 C3 1.492(4) . ?
C3 C4 1.535(5) . ?
C4 N5 1.502(4) . ?
N5 C6 1.495(4) . ?
C6 C7 1.526(4) . ?
C7 N8 1.500(4) . ?
N8 C9 1.491(4) . ?
C9 C10 1.542(4) . ?
C10 N11 1.498(3) . ?
N11 C20 1.293(3) . ?
C12 C13 1.439(5) . ?
C13 C18 1.427(4) . ?
C13 C14 1.442(4) . ?
C14 O19 1.338(3) . ?
C14 C15 1.413(4) . ?
C15 C16 1.403(4) . ?
C16 C17 1.408(5) . ?
C17 C18 1.377(6) . ?
C20 C21 1.453(4) . ?
C21 C26 1.423(4) . ?
C21 C22 1.438(3) . ?
C22 O27 1.335(3) . ?
C22 C23 1.419(4) . ?
C23 C24 1.393(5) . ?
C24 C25 1.418(5) . ?
C25 C26 1.375(5) . ?
B28 C47 1.664(4) . ?
B28 C41 1.664(3) . ?
B28 C29 1.677(4) . ?
B28 C35 1.677(4) . ?
C29 C34 1.415(4) . ?
C29 C30 1.417(3) . ?
C30 C31 1.414(4) . ?
C31 C32 1.394(4) . ?
C32 C33 1.403(4) . ?
C33 C34 1.406(4) . ?
C35 C36 1.419(3) . ?
C35 C40 1.420(3) . ?
C36 C37 1.409(4) . ?
C37 C38 1.394(4) . ?
C38 C39 1.409(4) . ?
C39 C40 1.417(4) . ?
C41 C42 1.416(3) . ?
C41 C46 1.424(3) . ?
C42 C43 1.413(3) . ?
C43 C44 1.398(4) . ?
C44 C45 1.402(4) . ?
C45 C46 1.404(3) . ?
C47 C52 1.413(3) . ?
C47 C48 1.427(3) . ?
C48 C49 1.408(4) . ?
C49 C50 1.402(4) . ?
C50 C51 1.406(3) . ?
C51 C52 1.410(4) . ?
C53 C53 1.513(6) 2_656 ?
C53 Cl54 1.795(4) . ?
